data_4325271
loop_
_publ_author_name
'Minao Tang'
'Dongfeng Li'
'Uma Prasad Mallik'
'Yuan-Zhu Zhang'
'Rodolphe Cl\'erac'
'Gordon T. Yee'
'Myung-Hwan Whangbo'
'Amshumali Mungalimane'
'Stephen M. Holmes'

_publ_section_title
;
 Synthesis and Characterization of Di- and Trivalent Pyrazolylborate
 \b-Diketonates and Cyanometalates
;
_journal_name_full 'Inorganic Chemistry'
_journal_page_first 5153
_journal_page_last 5164
_journal_paper_doi 10.1021/ic200464t
_journal_volume 50
_journal_year 2011
_chemical_formula_sum 'C20 H40 Mn N6'
_chemical_formula_weight 419.52
_chemical_name_common '[NEt4]2[Mn(CN)4]'
_chemical_name_systematic
; 
 ? 
;
_space_group_IT_number 15
_symmetry_cell_setting monoclinic
_symmetry_space_group_name_Hall '-C 2yc'
_symmetry_space_group_name_H-M 'C 1 2/c 1'
_atom_sites_solution_hydrogens geom
_atom_sites_solution_primary direct
_atom_sites_solution_secondary difmap
_audit_creation_method SHELXL-97
_cell_angle_alpha 90.00
_cell_angle_beta 99.1750(11)
_cell_angle_gamma 90.00
_cell_formula_units_Z 4
_cell_length_a 15.4590(4)
_cell_length_b 10.3260(3)
_cell_length_c 15.6990(5)
_cell_measurement_temperature 293(2)
_cell_volume 2473.96(12)
_computing_cell_refinement 'SCALEPACK (Otwinowski & Minor, 1997)'
_computing_data_collection 'COLLECT (Nonius, 1998)'
_computing_data_reduction 'DENZO-SMN (Otwinowski & Minor, 1997)'
_computing_molecular_graphics 'XP in SHELXTL (Sheldrick, 1994)'
_computing_structure_refinement 'SHELXL-97 (Sheldrick, 1997)'
_computing_structure_solution 'SHELXS-97 (Sheldrick, 1990)'
_diffrn_ambient_temperature 293(2)
_diffrn_measured_fraction_theta_full 0.999
_diffrn_measured_fraction_theta_max 0.999
_diffrn_measurement_device_type 'Nonius KappaCCD diffractometer'
_diffrn_measurement_method '\w scans at fixed \c = 55\%'
_diffrn_radiation_monochromator graphite
_diffrn_radiation_source 'fine-focus sealed tube'
_diffrn_radiation_type MoK\a
_diffrn_radiation_wavelength 0.71073
_diffrn_reflns_av_R_equivalents 0.0512
_diffrn_reflns_av_sigmaI/netI 0.0759
_diffrn_reflns_limit_h_max 20
_diffrn_reflns_limit_h_min -19
_diffrn_reflns_limit_k_max 13
_diffrn_reflns_limit_k_min -13
_diffrn_reflns_limit_l_max 20
_diffrn_reflns_limit_l_min -20
_diffrn_reflns_number 5502
_diffrn_reflns_theta_full 27.48
_diffrn_reflns_theta_max 27.48
_diffrn_reflns_theta_min 2.38
_exptl_absorpt_coefficient_mu 0.549
_exptl_absorpt_correction_T_max 0.9222
_exptl_absorpt_correction_T_min 0.8751
_exptl_absorpt_correction_type multi-scan
_exptl_absorpt_process_details 'scalepack (otwinowski & Minor, 1997)'
_exptl_crystal_colour Yellow
_exptl_crystal_density_diffrn 1.126
_exptl_crystal_description 'tetragonal prism'
_exptl_crystal_F_000 908
_exptl_crystal_size_max 0.25
_exptl_crystal_size_mid 0.20
_exptl_crystal_size_min 0.15
_refine_diff_density_max 0.719
_refine_diff_density_min -0.325
_refine_diff_density_rms 0.067
_refine_ls_extinction_method none
_refine_ls_goodness_of_fit_ref 1.022
_refine_ls_hydrogen_treatment constr
_refine_ls_matrix_type full
_refine_ls_number_parameters 123
_refine_ls_number_reflns 2832
_refine_ls_number_restraints 0
_refine_ls_restrained_S_all 1.022
_refine_ls_R_factor_all 0.0833
_refine_ls_R_factor_gt 0.0426
_refine_ls_shift/su_max 0.000
_refine_ls_shift/su_mean 0.000
_refine_ls_structure_factor_coef Fsqd
_refine_ls_weighting_details 'calc w=1/[\s^2^(Fo^2^)+(0.0510P)^2^+0.0000P] where P=(Fo^2^+2Fc^2^)/3'
_refine_ls_weighting_scheme calc
_refine_ls_wR_factor_gt 0.0939
_refine_ls_wR_factor_ref 0.1079
_reflns_number_gt 1862
_reflns_number_total 2832
_reflns_threshold_expression >2sigma(I)
_cod_data_source_file ic200464t_si_002_5.cif
_cod_data_source_block 5_k07258
_cod_original_sg_symbol_H-M 'C 2/c'
_cod_database_code 4325271

loop_
_symmetry_equiv_pos_as_xyz
'x, y, z'
'-x, y, -z+1/2'
'x+1/2, y+1/2, z'
'-x+1/2, y+1/2, -z+1/2'
'-x, -y, -z'
'x, -y, z-1/2'
'-x+1/2, -y+1/2, -z'
'x+1/2, -y+1/2, z-1/2'

loop_
_atom_site_label
_atom_site_type_symbol
_atom_site_fract_x
_atom_site_fract_y
_atom_site_fract_z
_atom_site_U_iso_or_equiv
_atom_site_adp_type
_atom_site_occupancy
_atom_site_symmetry_multiplicity
_atom_site_calc_flag
_atom_site_refinement_flags
Mn1 Mn 0.5000 -0.33876(4) 0.7500 0.02015(16) Uani 1 2 d S
N1 N 0.34906(12) -0.51914(19) 0.63531(12) 0.0320(5) Uani 1 1 d .
N2 N 0.41651(11) -0.14583(18) 0.88298(12) 0.0282(5) Uani 1 1 d .
N3 N 0.30855(10) 0.05471(16) 0.62002(10) 0.0192(4) Uani 1 1 d .
C1 C 0.40230(14) -0.4552(2) 0.67431(14) 0.0242(5) Uani 1 1 d .
C2 C 0.44367(13) -0.2136(2) 0.83598(13) 0.0207(5) Uani 1 1 d .
C3 C 0.21434(12) 0.0760(2) 0.57799(12) 0.0217(5) Uani 1 1 d .
H3A H 0.1969 0.1624 0.5927 0.026 Uiso 1 1 calc R
H3B H 0.2119 0.0731 0.5159 0.026 Uiso 1 1 calc R
C4 C 0.14832(13) -0.0192(2) 0.60232(14) 0.0289(5) Uani 1 1 d .
H4A H 0.0910 0.0024 0.5725 0.043 Uiso 1 1 calc R
H4B H 0.1484 -0.0155 0.6634 0.043 Uiso 1 1 calc R
H4C H 0.1635 -0.1051 0.5865 0.043 Uiso 1 1 calc R
C5 C 0.31835(14) 0.0642(2) 0.71792(13) 0.0232(5) Uani 1 1 d .
H5A H 0.2809 -0.0004 0.7382 0.028 Uiso 1 1 calc R
H5B H 0.3784 0.0433 0.7423 0.028 Uiso 1 1 calc R
C6 C 0.29620(14) 0.1944(2) 0.75164(13) 0.0273(5) Uani 1 1 d .
H6A H 0.3046 0.1921 0.8135 0.041 Uiso 1 1 calc R
H6B H 0.2362 0.2149 0.7298 0.041 Uiso 1 1 calc R
H6C H 0.3337 0.2591 0.7331 0.041 Uiso 1 1 calc R
C7 C 0.34035(13) -0.0799(2) 0.60136(13) 0.0230(5) Uani 1 1 d .
H7A H 0.4006 -0.0890 0.6295 0.028 Uiso 1 1 calc R
H7B H 0.3057 -0.1430 0.6269 0.028 Uiso 1 1 calc R
C8 C 0.33585(15) -0.1122(2) 0.50654(14) 0.0294(5) Uani 1 1 d .
H8A H 0.3578 -0.1983 0.5008 0.044 Uiso 1 1 calc R
H8B H 0.3708 -0.0515 0.4805 0.044 Uiso 1 1 calc R
H8C H 0.2761 -0.1074 0.4782 0.044 Uiso 1 1 calc R
C9 C 0.36131(13) 0.15870(19) 0.58266(14) 0.0227(5) Uani 1 1 d .
H9A H 0.3532 0.1478 0.5205 0.027 Uiso 1 1 calc R
H9B H 0.3374 0.2426 0.5942 0.027 Uiso 1 1 calc R
C10 C 0.45858(13) 0.1600(2) 0.61630(15) 0.0322(6) Uani 1 1 d .
H10A H 0.4858 0.2291 0.5893 0.048 Uiso 1 1 calc R
H10B H 0.4838 0.0789 0.6033 0.048 Uiso 1 1 calc R
H10C H 0.4679 0.1728 0.6776 0.048 Uiso 1 1 calc R

loop_
_atom_site_aniso_label
_atom_site_aniso_U_11
_atom_site_aniso_U_22
_atom_site_aniso_U_33
_atom_site_aniso_U_23
_atom_site_aniso_U_13
_atom_site_aniso_U_12
Mn1 0.0210(3) 0.0193(3) 0.0203(3) 0.000 0.00343(19) 0.000
N1 0.0346(11) 0.0316(12) 0.0289(11) -0.0033(9) 0.0020(9) -0.0033(9)
N2 0.0290(10) 0.0289(11) 0.0281(11) -0.0007(9) 0.0090(9) -0.0039(9)
N3 0.0246(9) 0.0165(9) 0.0166(9) 0.0014(8) 0.0036(7) 0.0038(7)
C1 0.0283(12) 0.0214(12) 0.0238(12) 0.0021(10) 0.0068(10) 0.0027(10)
C2 0.0185(10) 0.0221(11) 0.0214(11) 0.0026(10) 0.0031(9) -0.0037(9)
C3 0.0241(11) 0.0224(12) 0.0174(11) -0.0003(9) -0.0001(9) 0.0061(9)
C4 0.0274(12) 0.0297(13) 0.0297(13) -0.0022(11) 0.0051(10) 0.0028(10)
C5 0.0261(11) 0.0270(13) 0.0158(11) 0.0029(10) 0.0015(9) 0.0026(10)
C6 0.0325(12) 0.0332(13) 0.0160(11) -0.0009(10) 0.0033(10) 0.0018(10)
C7 0.0257(12) 0.0173(11) 0.0268(12) 0.0012(10) 0.0066(9) 0.0037(9)
C8 0.0369(13) 0.0218(12) 0.0328(13) -0.0009(11) 0.0160(11) 0.0016(10)
C9 0.0293(12) 0.0182(11) 0.0224(11) 0.0034(10) 0.0097(9) 0.0008(9)
C10 0.0290(12) 0.0326(14) 0.0369(14) 0.0033(11) 0.0115(11) -0.0027(10)

loop_
_atom_type_symbol
_atom_type_description
_atom_type_scat_dispersion_real
_atom_type_scat_dispersion_imag
_atom_type_scat_source
C C 0.0033 0.0016 'International Tables Vol C Tables 4.2.6.8 and 6.1.1.4'
H H 0.0000 0.0000 'International Tables Vol C Tables 4.2.6.8 and 6.1.1.4'
N N 0.0061 0.0033 'International Tables Vol C Tables 4.2.6.8 and 6.1.1.4'
Mn Mn 0.3368 0.7283 'International Tables Vol C Tables 4.2.6.8 and 6.1.1.4'

loop_
_geom_angle_atom_site_label_1
_geom_angle_atom_site_label_2
_geom_angle_atom_site_label_3
_geom_angle
_geom_angle_site_symmetry_1
_geom_angle_site_symmetry_3
C1 Mn1 C1 111.54(11) 2_656 .
C1 Mn1 C2 111.47(7) 2_656 2_656
C1 Mn1 C2 108.06(8) . 2_656
C1 Mn1 C2 108.06(8) 2_656 .
C1 Mn1 C2 111.47(7) . .
C2 Mn1 C2 106.12(11) 2_656 .
C3 N3 C7 111.52(15) . .
C3 N3 C9 105.46(15) . .
C7 N3 C9 111.21(15) . .
C3 N3 C5 111.34(14) . .
C7 N3 C5 105.70(14) . .
C9 N3 C5 111.73(15) . .
N1 C1 Mn1 178.33(19) . .
N2 C2 Mn1 177.68(18) . .
C4 C3 N3 115.90(17) . .
C4 C3 H3A 108.3 . .
N3 C3 H3A 108.3 . .
C4 C3 H3B 108.3 . .
N3 C3 H3B 108.3 . .
H3A C3 H3B 107.4 . .
C3 C4 H4A 109.5 . .
C3 C4 H4B 109.5 . .
H4A C4 H4B 109.5 . .
C3 C4 H4C 109.5 . .
H4A C4 H4C 109.5 . .
H4B C4 H4C 109.5 . .
C6 C5 N3 114.92(16) . .
C6 C5 H5A 108.5 . .
N3 C5 H5A 108.5 . .
C6 C5 H5B 108.5 . .
N3 C5 H5B 108.5 . .
H5A C5 H5B 107.5 . .
C5 C6 H6A 109.5 . .
C5 C6 H6B 109.5 . .
H6A C6 H6B 109.5 . .
C5 C6 H6C 109.5 . .
H6A C6 H6C 109.5 . .
H6B C6 H6C 109.5 . .
C8 C7 N3 115.16(17) . .
C8 C7 H7A 108.5 . .
N3 C7 H7A 108.5 . .
C8 C7 H7B 108.5 . .
N3 C7 H7B 108.5 . .
H7A C7 H7B 107.5 . .
C7 C8 H8A 109.5 . .
C7 C8 H8B 109.5 . .
H8A C8 H8B 109.5 . .
C7 C8 H8C 109.5 . .
H8A C8 H8C 109.5 . .
H8B C8 H8C 109.5 . .
C10 C9 N3 115.84(17) . .
C10 C9 H9A 108.3 . .
N3 C9 H9A 108.3 . .
C10 C9 H9B 108.3 . .
N3 C9 H9B 108.3 . .
H9A C9 H9B 107.4 . .
C9 C10 H10A 109.5 . .
C9 C10 H10B 109.5 . .
H10A C10 H10B 109.5 . .
C9 C10 H10C 109.5 . .
H10A C10 H10C 109.5 . .
H10B C10 H10C 109.5 . .

loop_
_geom_bond_atom_site_label_1
_geom_bond_atom_site_label_2
_geom_bond_distance
_geom_bond_site_symmetry_2
Mn1 C1 2.137(2) 2_656
Mn1 C1 2.137(2) .
Mn1 C2 2.151(2) 2_656
Mn1 C2 2.151(2) .
N1 C1 1.152(3) .
N2 C2 1.144(3) .
N3 C3 1.516(2) .
N3 C7 1.519(3) .
N3 C9 1.521(2) .
N3 C5 1.523(2) .
C3 C4 1.510(3) .
C3 H3A 0.9700 .
C3 H3B 0.9700 .
C4 H4A 0.9600 .
C4 H4B 0.9600 .
C4 H4C 0.9600 .
C5 C6 1.504(3) .
C5 H5A 0.9700 .
C5 H5B 0.9700 .
C6 H6A 0.9600 .
C6 H6B 0.9600 .
C6 H6C 0.9600 .
C7 C8 1.516(3) .
C7 H7A 0.9700 .
C7 H7B 0.9700 .
C8 H8A 0.9600 .
C8 H8B 0.9600 .
C8 H8C 0.9600 .
C9 C10 1.512(3) .
C9 H9A 0.9700 .
C9 H9B 0.9700 .
C10 H10A 0.9600 .
C10 H10B 0.9600 .
C10 H10C 0.9600 .

loop_
_geom_torsion_atom_site_label_1
_geom_torsion_atom_site_label_2
_geom_torsion_atom_site_label_3
_geom_torsion_atom_site_label_4
_geom_torsion
_geom_torsion_site_symmetry_1
C1 Mn1 C1 N1 63(7) 2_656
C2 Mn1 C1 N1 -174(100) 2_656
C2 Mn1 C1 N1 -58(7) .
C1 Mn1 C2 N2 50(5) 2_656
C1 Mn1 C2 N2 173(5) .
C2 Mn1 C2 N2 -70(5) 2_656
C7 N3 C3 C4 57.1(2) .
C9 N3 C3 C4 177.91(16) .
C5 N3 C3 C4 -60.7(2) .
C3 N3 C5 C6 -62.8(2) .
C7 N3 C5 C6 175.97(17) .
C9 N3 C5 C6 54.9(2) .
C3 N3 C7 C8 58.3(2) .
C9 N3 C7 C8 -59.1(2) .
C5 N3 C7 C8 179.48(17) .
C3 N3 C9 C10 178.73(17) .
C7 N3 C9 C10 -60.2(2) .
C5 N3 C9 C10 57.6(2) .
